data_1542235
loop_
_publ_author_name
'Mucker, K.F.'
'White, D.'
'Talhouk, S.'
'Harris, P.M.'

_publ_section_title
;
 Crystal Structure of Para-enriched Solid Deuterium Below the lambda
 Transition
;
_journal_name_full 'Physical Review Letters'
_journal_page_first 799
_journal_page_last 801
_journal_volume 16
_journal_year 1966
_chemical_formula_sum D
_space_group_IT_number 205
_symmetry_space_group_name_Hall '-P 2ac 2ab 3'
_symmetry_space_group_name_H-M 'P a -3'
_cell_angle_alpha 90
_cell_angle_beta 90
_cell_angle_gamma 90
_cell_formula_units_Z 4
_cell_length_a 5.084
_cell_length_b 5.084
_cell_length_c 5.084
_cell_volume 131.406
_citation_journal_id_ASTM PRLTAO
_cod_data_source_file Mucker_PRLTAO_1966_649.cif
_cod_data_source_block D2
_cod_depositor_comments
;

2024-06-03
Z value and formula fixed to values more according to usual
chemical conventions.                 miguel
;
_cod_original_formula_sum D2
_cod_original_formula_units_Z 2
_cod_original_cell_volume 131.4064
_cod_database_code 1542235

loop_
_symmetry_equiv_pos_as_xyz
x,y,z
-x+1/2,-y,z+1/2
x+1/2,-y+1/2,-z
-x,y+1/2,-z+1/2
z,x,y
-z+1/2,-x,y+1/2
z+1/2,-x+1/2,-y
-z,x+1/2,-y+1/2
y,z,x
y+1/2,-z+1/2,-x
-y,z+1/2,-x+1/2
-y+1/2,-z,x+1/2
-x,-y,-z
x-1/2,y,-z-1/2
-x-1/2,y-1/2,z
x,-y-1/2,z-1/2
-z,-x,-y
z-1/2,x,-y-1/2
-z-1/2,x-1/2,y
z,-x-1/2,y-1/2
-y,-z,-x
-y-1/2,z-1/2,x
y,-z-1/2,x-1/2
y-1/2,z,-x-1/2

loop_
_atom_site_label
_atom_site_type_symbol
_atom_site_fract_x
_atom_site_fract_y
_atom_site_fract_z
_atom_site_occupancy
_atom_site_U_iso_or_equiv
D1 D 0 0 0 1 0.0
